data_7224060
loop_
_publ_author_name
'Singh, Shiv Shankar'
'Vasantha, K. Y.'
'Sattur, A. P.'
'Thakur, Tejender S.'

_publ_section_title
;
 Experimental and computational crystal structure landscape study of
 nigerloxin: a fungal metabolite from Aspergillus niger
;
_journal_issue 10
_journal_name_full CrystEngComm
_journal_page_first 1740
_journal_paper_doi 10.1039/C5CE02572A
_journal_volume 18
_journal_year 2016
_chemical_compound_source 'Aspergillus niger'
_chemical_formula_moiety 'C10 H7 N O5, H2 O'
_chemical_formula_sum 'C10 H9 N O6'
_chemical_formula_weight 239.18
_chemical_name_common 'Nigerloxin monohydrate'
_chemical_name_systematic 'Nigerloxin monohydrate'
_space_group_crystal_system monoclinic
_space_group_IT_number 14
_space_group_name_Hall '-P 2ybc'
_space_group_name_H-M_alt 'P 1 21/c 1'
_symmetry_space_group_name_Hall '-P 2ybc'
_symmetry_space_group_name_H-M 'P 1 21/c 1'
_atom_sites_solution_hydrogens mixed
_audit_creation_method SHELXL-2013
_audit_update_record
;
2016-01-27 deposited with the CCDC.
2016-01-29 downloaded from the CCDC.
;
_cell_angle_alpha 90
_cell_angle_beta 96.003(7)
_cell_angle_gamma 90
_cell_formula_units_Z 4
_cell_length_a 11.277(4)
_cell_length_b 8.788(3)
_cell_length_c 9.851(4)
_cell_measurement_reflns_used 981
_cell_measurement_temperature 100(2)
_cell_measurement_theta_max 25.4
_cell_measurement_theta_min 3.1
_cell_volume 970.9(6)
_computing_cell_refinement
;
CrystalClear-SM Expert 2.1 b24 (Rigaku, 2012)
;
_computing_data_collection
;
CrystalClear-SM Expert 2.1 b24 (Rigaku, 2012)
;
_computing_data_reduction
;
CrystalClear-SM Expert 2.1 b24 (Rigaku, 2012)
;
_computing_structure_refinement 'SHELXL-2013 (Sheldrick, 2013)'
_diffrn_ambient_temperature 100(2)
_diffrn_detector CCD
_diffrn_detector_area_resol_mean 28.5714
_diffrn_measured_fraction_theta_full 0.960
_diffrn_measured_fraction_theta_max 0.960
_diffrn_measurement_details
;
scan:
    Number of images: 200
               Slice: -30.0000 - 70.0000
         Image width: 0.5000
            Exp time: 16.0000
       Rotation axis: Omega
               Omega: 0.0000
               Kappa: 60.0000
                 Phi: 0.0000
                 XTD: 44.9434
              2theta: -19.6782
scan:
    Number of images: 200
               Slice: -30.0000 - 70.0000
         Image width: 0.5000
            Exp time: 16.0000
       Rotation axis: Omega
               Omega: 0.0000
               Kappa: 60.0000
                 Phi: 90.0000
                 XTD: 44.9434
              2theta: -19.6782
scan:
    Number of images: 200
               Slice: -110.0000 - -10.0000
         Image width: 0.5000
            Exp time: 16.0000
       Rotation axis: Omega
               Omega: 0.0000
               Kappa: -60.0000
                 Phi: 180.0000
                 XTD: 44.9434
              2theta: -19.6782
scan:
    Number of images: 200
               Slice: -110.0000 - -10.0000
         Image width: 0.5000
            Exp time: 16.0000
       Rotation axis: Omega
               Omega: 0.0000
               Kappa: -60.0000
                 Phi: 270.0000
                 XTD: 44.9434
              2theta: -19.6782

;
_diffrn_measurement_device
;
AFC12 (Right): Kappa 3 circle
;
_diffrn_measurement_device_type
;
Rigaku Saturn724+ (4x4 bin mode)
;
_diffrn_measurement_method 'profile data from \w-scans'
_diffrn_measurement_specimen_support Loop
_diffrn_orient_matrix_type XPlain
_diffrn_orient_matrix_UB_11 -0.008058
_diffrn_orient_matrix_UB_12 0.038677
_diffrn_orient_matrix_UB_13 0.079937
_diffrn_orient_matrix_UB_21 -0.006306
_diffrn_orient_matrix_UB_22 0.102019
_diffrn_orient_matrix_UB_23 -0.049997
_diffrn_orient_matrix_UB_31 -0.101910
_diffrn_orient_matrix_UB_32 -0.004444
_diffrn_orient_matrix_UB_33 0.003785
_diffrn_radiation_monochromator Confocal
_diffrn_radiation_probe x-ray
_diffrn_radiation_type MoK\a
_diffrn_radiation_wavelength 0.71075
_diffrn_reflns_av_R_equivalents 0.0371
_diffrn_reflns_av_unetI/netI 0.0369
_diffrn_reflns_laue_measured_fraction_full 0.960
_diffrn_reflns_laue_measured_fraction_max 0.960
_diffrn_reflns_limit_h_max 13
_diffrn_reflns_limit_h_min -9
_diffrn_reflns_limit_k_max 10
_diffrn_reflns_limit_k_min -10
_diffrn_reflns_limit_l_max 10
_diffrn_reflns_limit_l_min -11
_diffrn_reflns_number 5639
_diffrn_reflns_point_group_measured_fraction_full 0.960
_diffrn_reflns_point_group_measured_fraction_max 0.960
_diffrn_reflns_theta_full 25.242
_diffrn_reflns_theta_max 25.368
_diffrn_reflns_theta_min 3.114
_diffrn_reflns_transf_matrix_11 -0.008058
_diffrn_reflns_transf_matrix_12 0.038677
_diffrn_reflns_transf_matrix_13 0.079937
_diffrn_reflns_transf_matrix_21 -0.006306
_diffrn_reflns_transf_matrix_22 0.102019
_diffrn_reflns_transf_matrix_23 -0.049997
_diffrn_reflns_transf_matrix_31 -0.101910
_diffrn_reflns_transf_matrix_32 -0.004444
_diffrn_reflns_transf_matrix_33 0.003785
_diffrn_source MicroMax003_Mo
_diffrn_source_current 0.6
_diffrn_source_power 0.0
_diffrn_source_voltage 50.0
_exptl_absorpt_coefficient_mu 0.138
_exptl_absorpt_correction_T_max 1.000
_exptl_absorpt_correction_T_min 0.832
_exptl_absorpt_correction_type multi-scan
_exptl_absorpt_process_details 'REQAB (Rigaku, 1998)'
_exptl_crystal_colour Colorless
_exptl_crystal_density_diffrn 1.636
_exptl_crystal_description Platelet
_exptl_crystal_F_000 496
_exptl_crystal_recrystallization_method 'Re-crystallisation from solvent: dioxane and methanol '
_exptl_crystal_size_max 0.230
_exptl_crystal_size_mid 0.100
_exptl_crystal_size_min 0.040
_refine_diff_density_max 0.284
_refine_diff_density_min -0.181
_refine_diff_density_rms 0.051
_refine_ls_extinction_method none
_refine_ls_goodness_of_fit_ref 1.042
_refine_ls_hydrogen_treatment mixed
_refine_ls_matrix_type full
_refine_ls_number_parameters 179
_refine_ls_number_reflns 1710
_refine_ls_number_restraints 0
_refine_ls_restrained_S_all 1.042
_refine_ls_R_factor_all 0.0567
_refine_ls_R_factor_gt 0.0370
_refine_ls_shift/su_max 0.000
_refine_ls_shift/su_mean 0.000
_refine_ls_structure_factor_coef Fsqd
_refine_ls_weighting_details 'w=1/[\s^2^(Fo^2^)+(0.0485P)^2^+0.0660P] where P=(Fo^2^+2Fc^2^)/3'
_refine_ls_weighting_scheme calc
_refine_ls_wR_factor_gt 0.0867
_refine_ls_wR_factor_ref 0.0926
_reflns_Friedel_coverage 0.000
_reflns_number_gt 1274
_reflns_number_total 1710
_reflns_shell_number_unique_all 1770
_reflns_threshold_expression 'I > 2\s(I)'
_cod_data_source_file c5ce02572a2.cif
_cod_data_source_block SS05062015a_100K
_cod_depositor_comments 'Adding full bibliography for 7224059--7224060.cif.'
_cod_database_code 7224060
_shelx_space_group_comment
;
The symmetry employed for this shelxl refinement is uniquely defined
by the following loop, which should always be used as a source of
symmetry information in preference to the above space-group names.
They are only intended as comments.
;
_shelx_estimated_absorpt_t_min 0.969
_shelx_estimated_absorpt_t_max 0.994
_shelxl_version_number 2013-3

loop_
_space_group_symop_operation_xyz
'x, y, z'
'-x, y+1/2, -z+1/2'
'-x, -y, -z'
'x, -y-1/2, z-1/2'

loop_
_atom_site_label
_atom_site_type_symbol
_atom_site_fract_x
_atom_site_fract_y
_atom_site_fract_z
_atom_site_U_iso_or_equiv
_atom_site_adp_type
_atom_site_occupancy
_atom_site_site_symmetry_order
_atom_site_calc_flag
_atom_site_refinement_flags_posn
_atom_site_refinement_flags_adp
C2 C 0.74828(17) 0.2210(2) 0.4084(2) 0.0156(4) Uani 1 1 d . .
C3 C 0.67569(16) 0.2379(2) 0.2919(2) 0.0165(5) Uani 1 1 d . .
C4 C 0.64762(16) 0.3866(2) 0.2362(2) 0.0169(4) Uani 1 1 d . .
C5 C 0.70675(17) 0.5075(2) 0.3198(2) 0.0170(5) Uani 1 1 d . .
C6 C 0.77832(16) 0.4800(2) 0.4386(2) 0.0161(4) Uani 1 1 d . .
C7 C 0.76758(17) 0.0560(2) 0.4424(2) 0.0177(5) Uani 1 1 d . .
C8 C 0.64005(16) 0.0820(2) 0.2434(2) 0.0165(4) Uani 1 1 d . .
C9 C 0.83639(16) 0.5945(2) 0.5277(2) 0.0179(5) Uani 1 1 d . .
C10 C 0.91204(17) 0.5666(2) 0.6378(2) 0.0198(5) Uani 1 1 d . .
C11 C 0.96788(18) 0.6869(2) 0.7294(2) 0.0230(5) Uani 1 1 d . .
H11A H 0.9433 0.7873 0.6932 0.034 Uiso 1 1 calc R U
H11B H 1.0549 0.6781 0.7346 0.034 Uiso 1 1 calc R U
H11C H 0.9423 0.6748 0.8209 0.034 Uiso 1 1 calc R U
N1 N 0.69623(15) -0.0180(2) 0.33941(18) 0.0189(4) Uani 1 1 d . .
O1 O 0.80038(11) 0.33181(14) 0.48448(13) 0.0176(3) Uani 1 1 d . .
O2 O 0.83145(12) -0.00009(16) 0.53447(15) 0.0246(4) Uani 1 1 d . .
O3 O 0.57731(11) 0.04698(16) 0.14136(14) 0.0196(3) Uani 1 1 d . .
O4 O 0.58326(11) 0.41524(15) 0.12971(14) 0.0201(3) Uani 1 1 d . .
O5 O 0.68978(13) 0.65257(15) 0.27801(15) 0.0199(3) Uani 1 1 d . .
O7 O 0.57551(14) 0.76197(19) 0.55359(17) 0.0260(4) Uani 1 1 d . .
H1N H 0.693(2) -0.119(3) 0.335(2) 0.034(7) Uiso 1 1 d . .
H5A H 0.641(3) 0.666(3) 0.196(3) 0.064(9) Uiso 1 1 d . .
H7A H 0.558(2) 0.668(3) 0.553(3) 0.056(9) Uiso 1 1 d . .
H7B H 0.525(2) 0.809(3) 0.500(3) 0.041(8) Uiso 1 1 d . .
H9 H 0.8166(16) 0.697(2) 0.506(2) 0.011(5) Uiso 1 1 d . .
H10 H 0.931(2) 0.453(3) 0.657(2) 0.050(7) Uiso 1 1 d . .

loop_
_atom_site_aniso_label
_atom_site_aniso_U_11
_atom_site_aniso_U_22
_atom_site_aniso_U_33
_atom_site_aniso_U_23
_atom_site_aniso_U_13
_atom_site_aniso_U_12
C2 0.0156(10) 0.0166(10) 0.0146(11) -0.0025(8) 0.0011(8) -0.0024(8)
C3 0.0154(10) 0.0194(11) 0.0148(11) -0.0013(8) 0.0025(8) -0.0008(7)
C4 0.0144(9) 0.0217(11) 0.0146(11) -0.0006(9) 0.0016(8) 0.0006(8)
C5 0.0184(10) 0.0172(10) 0.0160(11) -0.0003(9) 0.0042(9) 0.0003(8)
C6 0.0170(10) 0.0153(10) 0.0161(11) 0.0005(8) 0.0019(9) -0.0003(7)
C7 0.0167(9) 0.0202(11) 0.0160(11) 0.0012(9) 0.0011(9) 0.0006(8)
C8 0.0162(9) 0.0205(11) 0.0129(11) 0.0020(8) 0.0021(8) 0.0003(8)
C9 0.0188(10) 0.0169(11) 0.0176(11) -0.0003(9) -0.0005(9) 0.0012(8)
C10 0.0190(10) 0.0223(11) 0.0177(12) -0.0021(9) -0.0006(9) -0.0002(8)
C11 0.0205(11) 0.0259(11) 0.0212(12) -0.0043(9) -0.0046(9) 0.0002(8)
N1 0.0227(9) 0.0140(9) 0.0189(10) -0.0010(8) -0.0033(7) -0.0011(7)
O1 0.0200(7) 0.0160(7) 0.0161(8) -0.0004(6) -0.0020(6) 0.0000(5)
O2 0.0271(8) 0.0223(8) 0.0232(9) 0.0015(6) -0.0034(7) 0.0011(6)
O3 0.0210(7) 0.0216(7) 0.0151(8) -0.0019(6) -0.0041(6) -0.0013(6)
O4 0.0228(7) 0.0192(8) 0.0163(8) 0.0002(6) -0.0068(6) -0.0010(6)
O5 0.0261(8) 0.0149(8) 0.0173(8) 0.0014(6) -0.0053(6) -0.0003(6)
O7 0.0325(9) 0.0154(8) 0.0266(9) 0.0000(7) -0.0142(7) 0.0021(7)

loop_
_atom_type_symbol
_atom_type_description
_atom_type_scat_dispersion_real
_atom_type_scat_dispersion_imag
_atom_type_scat_source
C C 0.0033 0.0016 'International Tables Vol C Tables 4.2.6.8 and 6.1.1.4'
H H 0.0000 0.0000 'International Tables Vol C Tables 4.2.6.8 and 6.1.1.4'
N N 0.0061 0.0033 'International Tables Vol C Tables 4.2.6.8 and 6.1.1.4'
O O 0.0106 0.0060 'International Tables Vol C Tables 4.2.6.8 and 6.1.1.4'

loop_
_geom_angle_atom_site_label_1
_geom_angle_atom_site_label_2
_geom_angle_atom_site_label_3
_geom_angle
O1 C2 C3 126.46(18)
O1 C2 C7 122.54(17)
C3 C2 C7 110.98(17)
C2 C3 C4 120.98(17)
C2 C3 C8 106.94(17)
C4 C3 C8 132.08(18)
O4 C4 C3 126.42(18)
O4 C4 C5 121.52(18)
C3 C4 C5 112.05(17)
O5 C5 C6 118.65(18)
O5 C5 C4 118.25(18)
C6 C5 C4 123.10(18)
C5 C6 O1 120.73(17)
C5 C6 C9 125.74(18)
O1 C6 C9 113.53(17)
O2 C7 N1 127.89(19)
O2 C7 C2 128.76(19)
N1 C7 C2 103.33(16)
O3 C8 N1 126.12(18)
O3 C8 C3 127.99(18)
N1 C8 C3 105.88(16)
C10 C9 C6 125.29(19)
C10 C9 H9 118.1(12)
C6 C9 H9 116.5(12)
C9 C10 C11 124.0(2)
C9 C10 H10 115.6(14)
C11 C10 H10 120.4(14)
C10 C11 H11A 109.5
C10 C11 H11B 109.5
H11A C11 H11B 109.5
C10 C11 H11C 109.5
H11A C11 H11C 109.5
H11B C11 H11C 109.5
C7 N1 C8 112.80(16)
C7 N1 H1N 121.6(16)
C8 N1 H1N 125.4(16)
C2 O1 C6 116.67(15)
C5 O5 H5A 115.6(18)
H7A O7 H7B 109(3)

loop_
_geom_bond_atom_site_label_1
_geom_bond_atom_site_label_2
_geom_bond_distance
C2 O1 1.328(2)
C2 C3 1.346(3)
C2 C7 1.499(3)
C3 C4 1.440(3)
C3 C8 1.492(3)
C4 O4 1.238(2)
C4 C5 1.462(3)
C5 O5 1.348(2)
C5 C6 1.371(3)
C6 O1 1.392(2)
C6 C9 1.446(3)
C7 O2 1.203(2)
C7 N1 1.389(3)
C8 O3 1.207(2)
C8 N1 1.394(3)
C9 C10 1.331(3)
C9 H9 0.95(2)
C10 C11 1.487(3)
C10 H10 1.03(3)
C11 H11A 0.9800
C11 H11B 0.9800
C11 H11C 0.9800
N1 H1N 0.89(2)
O5 H5A 0.94(3)
O7 H7A 0.85(3)
O7 H7B 0.85(3)

loop_
_geom_torsion_atom_site_label_1
_geom_torsion_atom_site_label_2
_geom_torsion_atom_site_label_3
_geom_torsion_atom_site_label_4
_geom_torsion
O1 C2 C3 C4 0.6(3)
C7 C2 C3 C4 -177.76(16)
O1 C2 C3 C8 179.68(17)
C7 C2 C3 C8 1.3(2)
C2 C3 C4 O4 179.23(18)
C8 C3 C4 O4 0.4(3)
C2 C3 C4 C5 0.3(2)
C8 C3 C4 C5 -178.57(19)
O4 C4 C5 O5 -0.1(3)
C3 C4 C5 O5 178.88(16)
O4 C4 C5 C6 179.78(17)
C3 C4 C5 C6 -1.2(2)
O5 C5 C6 O1 -178.73(16)
C4 C5 C6 O1 1.3(3)
O5 C5 C6 C9 1.8(3)
C4 C5 C6 C9 -178.10(17)
O1 C2 C7 O2 -2.5(3)
C3 C2 C7 O2 175.91(19)
O1 C2 C7 N1 179.09(16)
C3 C2 C7 N1 -2.5(2)
C2 C3 C8 O3 -178.52(18)
C4 C3 C8 O3 0.4(3)
C2 C3 C8 N1 0.3(2)
C4 C3 C8 N1 179.29(19)
C5 C6 C9 C10 -175.23(19)
O1 C6 C9 C10 5.3(3)
C6 C9 C10 C11 -178.36(18)
O2 C7 N1 C8 -175.70(19)
C2 C7 N1 C8 2.7(2)
O3 C8 N1 C7 176.85(18)
C3 C8 N1 C7 -2.0(2)
C3 C2 O1 C6 -0.5(3)
C7 C2 O1 C6 177.66(17)
C5 C6 O1 C2 -0.5(2)
C9 C6 O1 C2 179.05(16)
